data_4328410
loop_
_publ_author_name
'Nicholas B. Kingsley'
'Kristin Kirschbaum'
'Joseph A. Teprovich'
'Robert A. Flowers'
'Mark R. Mason'

_publ_contact_author
;
     Professor Mark R. Mason
     Department of Chemistry
     MS 602
     University of Toledo
     Toledo
     OH 43606
     USA
;
_publ_contact_author_email mmason5@utoledo.edu
_publ_contact_author_fax '(419) 530-4033'
_publ_contact_author_phone '(419) 530-1532'
_publ_section_title
;
 Synthesis and Calorimetric, Spectroscopic, and Structural
 Characterization of Isocyanide Complexes of Trialkylaluminum and
 Tri-tert-butylgallium
;
_journal_name_full 'Inorganic Chemistry'
_journal_page_first 2494
_journal_page_last 2502
_journal_paper_doi 10.1021/ic202427z
_journal_volume 51
_journal_year 2012
_chemical_formula_moiety 'C12 H18 Al N'
_chemical_formula_sum 'C12 H18 Al N'
_chemical_formula_weight 203.25
_space_group_IT_number 2
_symmetry_cell_setting triclinic
_symmetry_space_group_name_Hall '-P 1'
_symmetry_space_group_name_H-M 'P -1'
_atom_sites_solution_hydrogens difmap
_atom_sites_solution_primary direct
_atom_sites_solution_secondary difmap
_audit_creation_method SHELXL-97
_cell_angle_alpha 92.014(4)
_cell_angle_beta 94.854(4)
_cell_angle_gamma 91.319(4)
_cell_formula_units_Z 4
_cell_length_a 7.3740(8)
_cell_length_b 10.6098(11)
_cell_length_c 17.2788(19)
_cell_measurement_reflns_used 964
_cell_measurement_temperature 140(2)
_cell_measurement_theta_max 32.5
_cell_measurement_theta_min 2.5
_cell_volume 1345.7(3)
_computing_structure_refinement 'SHELXL-97 (Sheldrick, 1997)'
_computing_structure_solution 'SHELXS-97 (Sheldrick, 1990)'
_diffrn_ambient_temperature 140(2)
_diffrn_measured_fraction_theta_full 0.999
_diffrn_measured_fraction_theta_max 0.999
_diffrn_measurement_device_type 'Bruker platform with Smart6000 CCD'
_diffrn_measurement_method \w-scan
_diffrn_radiation_monochromator graphite
_diffrn_radiation_source 'sealed tube'
_diffrn_radiation_type MoK\a
_diffrn_radiation_wavelength 0.71073
_diffrn_reflns_av_R_equivalents 0.0000
_diffrn_reflns_av_sigmaI/netI 0.0259
_diffrn_reflns_limit_h_max 9
_diffrn_reflns_limit_h_min -9
_diffrn_reflns_limit_k_max 13
_diffrn_reflns_limit_k_min -13
_diffrn_reflns_limit_l_max 21
_diffrn_reflns_limit_l_min 0
_diffrn_reflns_number 11880
_diffrn_reflns_theta_full 26.00
_diffrn_reflns_theta_max 26.00
_diffrn_reflns_theta_min 1.18
_exptl_absorpt_coefficient_mu 0.118
_exptl_absorpt_correction_T_max 1.000
_exptl_absorpt_correction_T_min 0.837
_exptl_absorpt_correction_type multi-scan
_exptl_absorpt_process_details 'twinabs (Sheldrick, 2007)'
_exptl_crystal_colour colorless
_exptl_crystal_density_diffrn 1.003
_exptl_crystal_description 'jagged cube'
_exptl_crystal_F_000 440
_exptl_crystal_size_max 0.25
_exptl_crystal_size_mid 0.25
_exptl_crystal_size_min 0.25
_refine_diff_density_max 0.280
_refine_diff_density_min -0.208
_refine_diff_density_rms 0.044
_refine_ls_extinction_method none
_refine_ls_goodness_of_fit_ref 1.154
_refine_ls_hydrogen_treatment mixed
_refine_ls_matrix_type full
_refine_ls_number_parameters 338
_refine_ls_number_reflns 11880
_refine_ls_number_restraints 0
_refine_ls_restrained_S_all 1.154
_refine_ls_R_factor_all 0.0556
_refine_ls_R_factor_gt 0.0478
_refine_ls_shift/su_max 0.002
_refine_ls_shift/su_mean 0.000
_refine_ls_structure_factor_coef Fsqd
_refine_ls_weighting_details 'calc w=1/[\s^2^(Fo^2^)+(0.0556P)^2^+1.3188P] where P=(Fo^2^+2Fc^2^)/3'
_refine_ls_weighting_scheme calc
_refine_ls_wR_factor_gt 0.1133
_refine_ls_wR_factor_ref 0.1198
_reflns_number_gt 10581
_reflns_number_total 11880
_reflns_threshold_expression >2sigma(I)
_cod_data_source_file ic202427z_si_001_2.cif
_cod_data_source_block 5
_cod_database_code 4328410
_exptl_twin_indexing_details 'RLATT, GEMINI, Bruker (2000)'
_exptl_twin_twinlaw_details '1 0 0 0 -1 0 0 0 -1'

loop_
_symmetry_equiv_pos_as_xyz
'x, y, z'
'-x, -y, -z'

loop_
_atom_site_label
_atom_site_type_symbol
_atom_site_fract_x
_atom_site_fract_y
_atom_site_fract_z
_atom_site_U_iso_or_equiv
_atom_site_adp_type
_atom_site_occupancy
_atom_site_symmetry_multiplicity
_atom_site_calc_flag
_atom_site_refinement_flags
Al1 Al 0.29668(9) 0.90133(6) 0.35896(4) 0.03623(17) Uani 1 1 d .
N1 N 0.2641(2) 0.66482(18) 0.47279(10) 0.0318(4) Uani 1 1 d .
C1 C 0.2823(3) 0.7541(2) 0.43828(12) 0.0349(5) Uani 1 1 d .
C2 C 0.5280(4) 0.9937(3) 0.3878(2) 0.0631(8) Uani 1 1 d .
H2A H 0.5407 1.0633 0.3526 0.095 Uiso 1 1 calc R
H2C H 0.6293 0.9364 0.3837 0.095 Uiso 1 1 calc R
H2B H 0.5292 1.0276 0.4413 0.095 Uiso 1 1 calc R
C3 C 0.0821(4) 0.9999(3) 0.3785(2) 0.0642(8) Uani 1 1 d .
H3A H 0.0755 1.0719 0.3444 0.096 Uiso 1 1 calc R
H3C H 0.0917 1.0307 0.4329 0.096 Uiso 1 1 calc R
H3B H -0.0280 0.9465 0.3680 0.096 Uiso 1 1 calc R
C4 C 0.2861(9) 0.7934(4) 0.2643(2) 0.0860(13) Uani 1 1 d .
H4A H 0.183(5) 0.744(4) 0.258(2) 0.094(14) Uiso 1 1 d .
H4B H 0.389(6) 0.729(5) 0.264(3) 0.121(17) Uiso 1 1 d .
H4C H 0.302(8) 0.833(5) 0.223(3) 0.16(2) Uiso 1 1 d .
C5 C 0.2432(2) 0.55282(19) 0.51226(12) 0.0279(4) Uani 1 1 d .
C6 C 0.2631(3) 0.4387(2) 0.47157(12) 0.0324(5) Uani 1 1 d .
C7 C 0.2437(3) 0.3296(2) 0.51239(15) 0.0393(5) Uani 1 1 d .
H7 H 0.255(3) 0.250(3) 0.4881(15) 0.050(7) Uiso 1 1 d .
C8 C 0.2057(3) 0.3353(2) 0.58939(14) 0.0387(5) Uani 1 1 d .
H8 H 0.190(4) 0.261(3) 0.6160(15) 0.050(7) Uiso 1 1 d .
C9 C 0.1864(3) 0.4501(2) 0.62775(13) 0.0338(4) Uani 1 1 d .
H9 H 0.162(3) 0.454(2) 0.6799(14) 0.036(6) Uiso 1 1 d .
C10 C 0.2051(2) 0.56232(19) 0.59014(11) 0.0288(4) Uani 1 1 d .
C11 C 0.3028(3) 0.4353(3) 0.38757(14) 0.0455(6) Uani 1 1 d .
H11A H 0.409(4) 0.487(3) 0.3788(16) 0.058(8) Uiso 1 1 d .
H11B H 0.320(4) 0.350(3) 0.3693(19) 0.073(9) Uiso 1 1 d .
H11C H 0.203(4) 0.469(3) 0.3558(16) 0.054(8) Uiso 1 1 d .
C12 C 0.1875(4) 0.6879(2) 0.63079(14) 0.0393(5) Uani 1 1 d .
H12A H 0.301(4) 0.739(3) 0.6347(16) 0.059(8) Uiso 1 1 d .
H12B H 0.101(4) 0.739(3) 0.6038(19) 0.074(10) Uiso 1 1 d .
H12C H 0.159(4) 0.679(3) 0.6814(19) 0.070(9) Uiso 1 1 d .
Al2 Al 0.27223(8) 1.45137(5) 1.12508(3) 0.02859(15) Uani 1 1 d .
N1A N 0.2535(2) 1.21104(15) 1.00144(10) 0.0310(4) Uani 1 1 d .
C1A C 0.2599(3) 1.29547(19) 1.04494(12) 0.0346(5) Uani 1 1 d .
C2A C 0.2702(4) 1.5913(2) 1.05320(14) 0.0489(6) Uani 1 1 d .
H2Y H 0.1583 1.5857 1.0183 0.073 Uiso 1 1 calc R
H2Z H 0.3759 1.5860 1.0226 0.073 Uiso 1 1 calc R
H2X H 0.2755 1.6718 1.0830 0.073 Uiso 1 1 calc R
C3A C 0.4995(3) 1.4209(3) 1.18869(15) 0.0458(6) Uani 1 1 d .
H3X H 0.5213 1.4883 1.2289 0.069 Uiso 1 1 calc R
H3Y H 0.6010 1.4197 1.1556 0.069 Uiso 1 1 calc R
H3Z H 0.4896 1.3395 1.2133 0.069 Uiso 1 1 calc R
C4A C 0.0488(3) 1.4228(3) 1.17715(15) 0.0462(6) Uani 1 1 d .
H4X H 0.0362 1.4914 1.2157 0.069 Uiso 1 1 calc R
H4Y H 0.0555 1.3423 1.2032 0.069 Uiso 1 1 calc R
HZ H -0.0566 1.4205 1.1386 0.069 Uiso 1 1 calc R
C5A C 0.2471(3) 1.10582(18) 0.94949(11) 0.0293(4) Uani 1 1 d .
C6A C 0.2387(3) 1.1276(2) 0.87020(12) 0.0354(5) Uani 1 1 d .
C7A C 0.2325(4) 1.0209(3) 0.82081(14) 0.0466(6) Uani 1 1 d .
H7X H 0.229(4) 1.031(3) 0.7681(16) 0.054(7) Uiso 1 1 d .
C8A C 0.2345(4) 0.9018(2) 0.84984(15) 0.0513(6) Uani 1 1 d .
H8X H 0.230(4) 0.831(3) 0.8154(16) 0.060(8) Uiso 1 1 d .
C9A C 0.2429(4) 0.8842(2) 0.92858(15) 0.0461(6) Uani 1 1 d .
H9X H 0.247(4) 0.804(3) 0.9476(16) 0.058(8) Uiso 1 1 d .
C10A C 0.2489(3) 0.98679(19) 0.98108(12) 0.0345(4) Uani 1 1 d .
C11A C 0.2363(5) 1.2590(3) 0.84075(17) 0.0522(6) Uani 1 1 d .
H11X H 0.349(5) 1.305(3) 0.860(2) 0.085(11) Uiso 1 1 d .
H11Z H 0.140(5) 1.305(3) 0.857(2) 0.077(11) Uiso 1 1 d .
H11Y H 0.226(5) 1.252(3) 0.786(2) 0.094(12) Uiso 1 1 d .
C12A C 0.2577(4) 0.9717(3) 1.06742(14) 0.0446(6) Uani 1 1 d .
H12Z H 0.367(4) 1.009(3) 1.0932(17) 0.061(9) Uiso 1 1 d .
H12X H 0.162(4) 1.012(3) 1.0905(17) 0.060(8) Uiso 1 1 d .
H12Y H 0.262(5) 0.889(4) 1.080(2) 0.090(11) Uiso 1 1 d .

loop_
_atom_site_aniso_label
_atom_site_aniso_U_11
_atom_site_aniso_U_22
_atom_site_aniso_U_33
_atom_site_aniso_U_23
_atom_site_aniso_U_13
_atom_site_aniso_U_12
Al1 0.0431(4) 0.0320(3) 0.0341(3) 0.0075(3) 0.0044(3) -0.0011(3)
N1 0.0232(8) 0.0412(10) 0.0308(9) 0.0076(8) -0.0008(7) -0.0015(7)
C1 0.0303(11) 0.0424(13) 0.0321(11) 0.0073(10) 0.0014(8) -0.0017(9)
C2 0.0495(16) 0.0551(18) 0.086(2) 0.0124(16) 0.0161(15) -0.0107(13)
C3 0.0479(16) 0.0525(17) 0.092(2) 0.0108(16) 0.0018(15) 0.0076(12)
C4 0.158(4) 0.058(2) 0.0423(18) -0.0019(15) 0.012(2) -0.007(3)
C5 0.0184(9) 0.0326(11) 0.0323(10) 0.0073(8) -0.0012(7) -0.0019(7)
C6 0.0196(9) 0.0437(12) 0.0334(11) -0.0009(9) -0.0001(8) 0.0013(8)
C7 0.0310(11) 0.0330(12) 0.0529(14) -0.0040(11) -0.0010(9) 0.0032(9)
C8 0.0326(11) 0.0333(12) 0.0503(13) 0.0123(10) 0.0004(10) -0.0010(9)
C9 0.0272(10) 0.0412(12) 0.0337(11) 0.0088(9) 0.0036(8) -0.0006(9)
C10 0.0206(9) 0.0345(11) 0.0311(10) 0.0038(8) -0.0005(7) -0.0008(8)
C11 0.0344(13) 0.0649(17) 0.0370(13) -0.0058(12) 0.0037(10) 0.0047(12)
C12 0.0422(13) 0.0380(12) 0.0377(13) -0.0001(10) 0.0036(10) 0.0004(11)
Al2 0.0312(3) 0.0263(3) 0.0283(3) -0.0013(2) 0.0037(2) 0.0008(2)
N1A 0.0323(9) 0.0277(9) 0.0331(9) 0.0010(7) 0.0039(7) 0.0012(7)
C1A 0.0381(11) 0.0291(11) 0.0367(11) 0.0008(9) 0.0048(9) -0.0005(9)
C2A 0.0693(17) 0.0338(12) 0.0434(13) 0.0055(10) 0.0018(12) 0.0006(12)
C3A 0.0359(12) 0.0544(15) 0.0465(14) 0.0016(12) -0.0003(10) 0.0032(10)
C4A 0.0371(12) 0.0594(16) 0.0426(14) -0.0021(12) 0.0085(10) -0.0001(11)
C5A 0.0298(10) 0.0271(10) 0.0306(10) -0.0045(8) 0.0026(8) 0.0009(8)
C6A 0.0350(11) 0.0387(11) 0.0322(11) 0.0029(9) 0.0005(9) 0.0004(9)
C7A 0.0546(15) 0.0552(15) 0.0288(12) -0.0054(10) -0.0002(10) -0.0004(12)
C8A 0.0658(17) 0.0399(13) 0.0464(14) -0.0172(11) 0.0031(12) -0.0023(12)
C9A 0.0608(16) 0.0268(11) 0.0505(14) -0.0028(10) 0.0046(12) 0.0016(11)
C10A 0.0381(11) 0.0307(11) 0.0346(11) 0.0012(8) 0.0031(9) 0.0017(9)
C11A 0.0680(19) 0.0471(15) 0.0421(14) 0.0152(12) 0.0024(14) 0.0022(14)
C12A 0.0591(16) 0.0377(13) 0.0379(13) 0.0087(10) 0.0052(12) 0.0033(12)

loop_
_atom_type_symbol
_atom_type_description
_atom_type_scat_dispersion_real
_atom_type_scat_dispersion_imag
_atom_type_scat_source
C C 0.0033 0.0016 'International Tables Vol C Tables 4.2.6.8 and 6.1.1.4'
H H 0.0000 0.0000 'International Tables Vol C Tables 4.2.6.8 and 6.1.1.4'
N N 0.0061 0.0033 'International Tables Vol C Tables 4.2.6.8 and 6.1.1.4'
Al Al 0.0645 0.0514 'International Tables Vol C Tables 4.2.6.8 and 6.1.1.4'

loop_
_geom_angle_atom_site_label_1
_geom_angle_atom_site_label_2
_geom_angle_atom_site_label_3
_geom_angle
C4 Al1 C3 118.1(2)
C4 Al1 C2 116.3(2)
C3 Al1 C2 113.24(13)
C4 Al1 C1 96.80(14)
C3 Al1 C1 102.54(12)
C2 Al1 C1 106.44(11)
C1 N1 C5 177.7(2)
N1 C1 Al1 170.77(19)
Al1 C2 H2A 109.5
Al1 C2 H2C 109.5
H2A C2 H2C 109.5
Al1 C2 H2B 109.5
H2A C2 H2B 109.5
H2C C2 H2B 109.5
Al1 C3 H3A 109.5
Al1 C3 H3C 109.5
H3A C3 H3C 109.5
Al1 C3 H3B 109.5
H3A C3 H3B 109.5
H3C C3 H3B 109.5
Al1 C4 H4A 113(3)
Al1 C4 H4B 114(3)
H4A C4 H4B 103(4)
Al1 C4 H4C 114(4)
H4A C4 H4C 111(4)
H4B C4 H4C 101(4)
C6 C5 C10 124.0(2)
C6 C5 N1 118.00(19)
C10 C5 N1 118.02(19)
C7 C6 C5 116.7(2)
C7 C6 C11 122.1(2)
C5 C6 C11 121.2(2)
C8 C7 C6 120.9(2)
C8 C7 H7 118.5(17)
C6 C7 H7 120.6(17)
C9 C8 C7 120.8(2)
C9 C8 H8 118.9(16)
C7 C8 H8 120.2(16)
C8 C9 C10 120.9(2)
C8 C9 H9 121.0(14)
C10 C9 H9 118.0(14)
C9 C10 C5 116.69(19)
C9 C10 C12 121.9(2)
C5 C10 C12 121.39(19)
C6 C11 H11A 112.3(17)
C6 C11 H11B 110.6(19)
H11A C11 H11B 109(2)
C6 C11 H11C 110.3(16)
H11A C11 H11C 106(2)
H11B C11 H11C 108(2)
C10 C12 H12A 112.6(17)
C10 C12 H12B 112(2)
H12A C12 H12B 104(3)
C10 C12 H12C 111(2)
H12A C12 H12C 106(2)
H12B C12 H12C 110(3)
C3A Al2 C4A 114.93(11)
C3A Al2 C2A 118.10(12)
C4A Al2 C2A 116.38(12)
C3A Al2 C1A 101.43(10)
C4A Al2 C1A 101.20(10)
C2A Al2 C1A 100.28(10)
C1A N1A C5A 178.7(2)
N1A C1A Al2 179.9(2)
Al2 C2A H2Y 109.5
Al2 C2A H2Z 109.5
H2Y C2A H2Z 109.5
Al2 C2A H2X 109.5
H2Y C2A H2X 109.5
H2Z C2A H2X 109.5
Al2 C3A H3X 109.5
Al2 C3A H3Y 109.5
H3X C3A H3Y 109.5
Al2 C3A H3Z 109.5
H3X C3A H3Z 109.5
H3Y C3A H3Z 109.5
Al2 C4A H4X 109.5
Al2 C4A H4Y 109.5
H4X C4A H4Y 109.5
Al2 C4A HZ 109.5
H4X C4A HZ 109.5
H4Y C4A HZ 109.5
C10A C5A C6A 124.62(18)
C10A C5A N1A 117.47(18)
C6A C5A N1A 117.91(18)
C7A C6A C5A 116.1(2)
C7A C6A C11A 122.6(2)
C5A C6A C11A 121.4(2)
C8A C7A C6A 121.0(2)
C8A C7A H7X 119.8(17)
C6A C7A H7X 119.2(17)
C7A C8A C9A 121.2(2)
C7A C8A H8X 119.8(17)
C9A C8A H8X 119.0(17)
C8A C9A C10A 120.7(2)
C8A C9A H9X 120.6(17)
C10A C9A H9X 118.6(18)
C9A C10A C5A 116.4(2)
C9A C10A C12A 122.4(2)
C5A C10A C12A 121.21(19)
C6A C11A H11X 110(2)
C6A C11A H11Z 112(2)
H11X C11A H11Z 107(3)
C6A C11A H11Y 107(2)
H11X C11A H11Y 110(3)
H11Z C11A H11Y 110(3)
C10A C12A H12Z 111.8(18)
C10A C12A H12X 112.5(18)
H12Z C12A H12X 105(2)
C10A C12A H12Y 111(2)
H12Z C12A H12Y 104(3)
H12X C12A H12Y 111(3)

loop_
_geom_bond_atom_site_label_1
_geom_bond_atom_site_label_2
_geom_bond_distance
Al1 C4 1.959(3)
Al1 C3 1.963(3)
Al1 C2 1.965(3)
Al1 C1 2.121(2)
N1 C1 1.148(3)
N1 C5 1.403(3)
C2 H2A 0.9800
C2 H2C 0.9800
C2 H2B 0.9800
C3 H3A 0.9800
C3 H3C 0.9800
C3 H3B 0.9800
C4 H4A 0.91(4)
C4 H4B 1.03(5)
C4 H4C 0.86(6)
C5 C6 1.396(3)
C5 C10 1.399(3)
C6 C7 1.387(3)
C6 C11 1.504(3)
C7 C8 1.382(3)
C7 H7 0.94(3)
C8 C9 1.381(3)
C8 H8 0.93(3)
C9 C10 1.386(3)
C9 H9 0.93(2)
C10 C12 1.498(3)
C11 H11A 0.98(3)
C11 H11B 0.96(3)
C11 H11C 0.97(3)
C12 H12A 0.98(3)
C12 H12B 0.95(3)
C12 H12C 0.93(3)
Al2 C3A 1.964(2)
Al2 C4A 1.965(2)
Al2 C2A 1.968(2)
Al2 C1A 2.115(2)
N1A C1A 1.146(3)
N1A C5A 1.405(2)
C2A H2Y 0.9800
C2A H2Z 0.9800
C2A H2X 0.9800
C3A H3X 0.9800
C3A H3Y 0.9800
C3A H3Z 0.9800
C4A H4X 0.9800
C4A H4Y 0.9800
C4A HZ 0.9800
C5A C10A 1.393(3)
C5A C6A 1.394(3)
C6A C7A 1.391(3)
C6A C11A 1.501(3)
C7A C8A 1.376(4)
C7A H7X 0.92(3)
C8A C9A 1.376(4)
C8A H8X 0.94(3)
C9A C10A 1.389(3)
C9A H9X 0.92(3)
C10A C12A 1.502(3)
C11A H11X 0.98(4)
C11A H11Z 0.93(4)
C11A H11Y 0.95(4)
C12A H12Z 0.96(3)
C12A H12X 0.94(3)
C12A H12Y 0.91(4)
